data_4003281
loop_
_publ_author_name
'Kitagawa, Daichi'
'Okuyama, Tomohiro'
'Tanaka, Rika'
'Kobatake, Seiya'

_publ_section_title
;
 Photoinduced Rapid and Explosive Fragmentation of Diarylethene Crystals
 Having Urethane Bonding
;
_journal_issue 14
_journal_name_full 'Chemistry of Materials'
_journal_page_first 4889
_journal_paper_doi 10.1021/acs.chemmater.6b02017
_journal_volume 28
_journal_year 2016
_chemical_formula_moiety 'C35 H25 F6 N O2 S2'
_chemical_formula_sum 'C35 H25 F6 N O2 S2'
_chemical_formula_weight 669.68
_chemical_name_systematic
1-(2-methyl-5-(4-(phenylcarbarylmethyl)phenyl)-3-thienyl)-2-(2-methyl-5-phenyl-3-thienyl)perfluorocyclopentene
_space_group_crystal_system orthorhombic
_space_group_IT_number 61
_space_group_name_Hall '-P 2ac 2ab'
_space_group_name_H-M_alt 'P b c a'
_atom_sites_solution_hydrogens mixed
_audit_creation_method SHELXL-2014/7
_cell_angle_alpha 90
_cell_angle_beta 90
_cell_angle_gamma 90
_cell_formula_units_Z 8
_cell_length_a 9.246(3)
_cell_length_b 10.857(3)
_cell_length_c 60.062(16)
_cell_measurement_reflns_used 9062
_cell_measurement_temperature 150(2)
_cell_measurement_theta_max 27.4778
_cell_measurement_theta_min 3.0676
_cell_volume 6029(3)
_computing_cell_refinement 'CrystalClear (Rigaku Inc., 2008)'
_computing_data_collection 'CrystalClear (Rigaku Inc., 2008)'
_computing_data_reduction 'CrystalClear (Rigaku Inc., 2008)'
_computing_structure_refinement 'SHELXL-2014/7 (Sheldrick, 2014)'
_diffrn_ambient_temperature 150(2)
_diffrn_detector_area_resol_mean 14.6306
_diffrn_measured_fraction_theta_full 0.969
_diffrn_measured_fraction_theta_max 0.969
_diffrn_measurement_device_type 'Rigaku/MSC Mercury CCD'
_diffrn_measurement_method dtprofit.ref
_diffrn_radiation_type MoK\a
_diffrn_radiation_wavelength 0.71075
_diffrn_reflns_av_R_equivalents 0.0581
_diffrn_reflns_av_unetI/netI 0.0392
_diffrn_reflns_Laue_measured_fraction_full 0.969
_diffrn_reflns_Laue_measured_fraction_max 0.969
_diffrn_reflns_limit_h_max 10
_diffrn_reflns_limit_h_min -7
_diffrn_reflns_limit_k_max 12
_diffrn_reflns_limit_k_min -12
_diffrn_reflns_limit_l_max 71
_diffrn_reflns_limit_l_min -71
_diffrn_reflns_number 28444
_diffrn_reflns_point_group_measured_fraction_full 0.969
_diffrn_reflns_point_group_measured_fraction_max 0.969
_diffrn_reflns_theta_full 24.997
_diffrn_reflns_theta_max 24.997
_diffrn_reflns_theta_min 3.068
_exptl_absorpt_coefficient_mu 0.249
_exptl_absorpt_correction_T_max 1.0000
_exptl_absorpt_correction_T_min 0.4453
_exptl_absorpt_correction_type multi-scan
_exptl_absorpt_process_details
;
    Higashi, T. (1995). Program for Absorption Correction.
    Rigaku Corporation, Tokyo, Japan.
;
_exptl_crystal_colour Colorless
_exptl_crystal_density_diffrn 1.476
_exptl_crystal_description Platelet
_exptl_crystal_F_000 2752
_exptl_crystal_size_max 0.300
_exptl_crystal_size_mid 0.250
_exptl_crystal_size_min 0.020
_refine_diff_density_max 0.442
_refine_diff_density_min -0.459
_refine_diff_density_rms 0.078
_refine_ls_extinction_coef 0.0017(5)
_refine_ls_extinction_expression Fc^*^=kFc[1+0.001xFc^2^\l^3^/sin(2\q)]^-1/4^
_refine_ls_extinction_method 'SHELXL-2014/7 (Sheldrick 2014'
_refine_ls_goodness_of_fit_ref 1.014
_refine_ls_hydrogen_treatment mixed
_refine_ls_matrix_type full
_refine_ls_number_parameters 504
_refine_ls_number_reflns 5125
_refine_ls_number_restraints 20
_refine_ls_restrained_S_all 1.013
_refine_ls_R_factor_all 0.1074
_refine_ls_R_factor_gt 0.0942
_refine_ls_shift/su_max 0.011
_refine_ls_shift/su_mean 0.002
_refine_ls_structure_factor_coef Fsqd
_refine_ls_weighting_details 'w=1/[\s^2^(Fo^2^)+(0.1384P)^2^+13.2069P] where P=(Fo^2^+2Fc^2^)/3'
_refine_ls_weighting_scheme calc
_refine_ls_wR_factor_gt 0.2454
_refine_ls_wR_factor_ref 0.2616
_reflns_Friedel_coverage 0.000
_reflns_number_gt 4378
_reflns_number_total 5125
_reflns_threshold_expression 'I > 2\s(I)'
_cod_data_source_file cm6b02017_si_004.cif
_cod_data_source_block 1a
_cod_depositor_comments
;
The following automatic conversions were performed:

data item '_exptl_absorpt_correction_type' value 'Multi-scan' was
changed to 'multi-scan' in accordance with the
/home/saulius/struct/COD-crude-data/automatic-downloads/DataCite-retrospective/ACS/depositions/lib/dictionaries/cif_core.dic
dictionary named 'cif_core.dic' version 2.4.2 last updated on
2011-04-26.

Automatic conversion script
Id: cif_fix_values 6909 2019-04-08 15:41:33Z antanas 
;
_cod_database_code 4003281
_shelx_shelxl_version_number 2014/7
_shelx_space_group_comment
;
The symmetry employed for this shelxl refinement is uniquely defined
by the following loop, which should always be used as a source of
symmetry information in preference to the above space-group names.
They are only intended as comments.
;
_shelx_estimated_absorpt_t_min 0.929
_shelx_estimated_absorpt_t_max 0.995

loop_
_space_group_symop_operation_xyz
'x, y, z'
'-x+1/2, -y, z+1/2'
'x+1/2, -y+1/2, -z'
'-x, y+1/2, -z+1/2'
'-x, -y, -z'
'x-1/2, y, -z-1/2'
'-x-1/2, y-1/2, z'
'x, -y-1/2, z-1/2'

loop_
_atom_site_label
_atom_site_type_symbol
_atom_site_fract_x
_atom_site_fract_y
_atom_site_fract_z
_atom_site_U_iso_or_equiv
_atom_site_adp_type
_atom_site_occupancy
_atom_site_site_symmetry_order
_atom_site_calc_flag
_atom_site_refinement_flags_posn
_atom_site_refinement_flags_adp
_atom_site_refinement_flags_occupancy
_atom_site_disorder_assembly
_atom_site_disorder_group
C1 C 0.6326(6) 0.3866(4) 0.08046(9) 0.0641(14) Uani 1 1 d . . . . .
H1 H 0.5422 0.4294 0.0841 0.096 Uiso 1 1 calc R U . . .
H1A H 0.6904 0.4379 0.0704 0.096 Uiso 1 1 calc R U . . .
H1B H 0.6871 0.3713 0.0942 0.096 Uiso 1 1 calc R U . . .
C2 C 0.5992(5) 0.2678(4) 0.06947(8) 0.0468(11) Uani 1 1 d . . . . .
C3 C 0.4825(5) 0.1921(4) 0.07209(7) 0.0414(10) Uani 1 1 d . . . . .
C4 C 0.4856(5) 0.0897(4) 0.05762(7) 0.0451(10) Uani 1 1 d . . . . .
H4 H 0.4112 0.0294 0.0571 0.054 Uiso 1 1 calc R U . . .
C5 C 0.6048(5) 0.0860(4) 0.04459(7) 0.0448(10) Uani 1 1 d . . . . .
C6 C 0.6422(5) -0.0011(4) 0.02705(8) 0.0457(10) Uani 1 1 d . . . . .
C7 C 0.5472(5) -0.0954(4) 0.02136(8) 0.0498(11) Uani 1 1 d . . . . .
H7 H 0.4602 -0.1055 0.0296 0.060 Uiso 1 1 calc R U . . .
C8 C 0.5771(6) -0.1740(4) 0.00412(8) 0.0544(12) Uani 1 1 d . . . . .
H8 H 0.5105 -0.2372 0.0004 0.065 Uiso 1 1 calc R U . . .
C9 C 0.7032(6) -0.1615(5) -0.00775(9) 0.0616(14) Uani 1 1 d . . . . .
H9 H 0.7253 -0.2172 -0.0195 0.074 Uiso 1 1 calc R U . . .
C10 C 0.7966(6) -0.0685(5) -0.00258(9) 0.0616(14) Uani 1 1 d . . . . .
H10 H 0.8817 -0.0574 -0.0112 0.074 Uiso 1 1 calc R U . . .
C11 C 0.7687(5) 0.0094(4) 0.01502(8) 0.0548(12) Uani 1 1 d . . . . .
H11 H 0.8372 0.0709 0.0189 0.066 Uiso 1 1 calc R U . . .
C12 C 0.3617(5) 0.2153(4) 0.08688(8) 0.0462(11) Uani 1 1 d . . . . .
C16 C 0.3600(5) 0.2592(4) 0.10792(8) 0.0450(10) Uani 1 1 d . . . . .
C17 C 0.6251(6) 0.0838(4) 0.11653(9) 0.0605(13) Uani 1 1 d . . . . .
H17 H 0.5356 0.0445 0.1114 0.091 Uiso 1 1 calc R U . . .
H17A H 0.6735 0.0302 0.1273 0.091 Uiso 1 1 calc R U . . .
H17B H 0.6892 0.0978 0.1038 0.091 Uiso 1 1 calc R U . . .
C18 C 0.5904(5) 0.2029(4) 0.12716(8) 0.0470(11) Uani 1 1 d . . . . .
C19 C 0.4781(5) 0.2817(4) 0.12329(7) 0.0426(10) Uani 1 1 d . . . . .
C20 C 0.4831(5) 0.3870(4) 0.13715(7) 0.0444(10) Uani 1 1 d . . . . .
H20 H 0.4131 0.4510 0.1366 0.053 Uiso 1 1 calc R U . . .
C21 C 0.5960(5) 0.3880(4) 0.15124(7) 0.0410(10) Uani 1 1 d . . . . .
C22 C 0.6280(4) 0.4755(4) 0.16892(7) 0.0404(9) Uani 1 1 d . . . . .
C23 C 0.5286(5) 0.5669(4) 0.17430(7) 0.0444(10) Uani 1 1 d . . . . .
H23 H 0.4445 0.5766 0.1654 0.053 Uiso 1 1 calc R U . . .
C24 C 0.5497(5) 0.6430(4) 0.19220(7) 0.0451(10) Uani 1 1 d . . . . .
H24 H 0.4794 0.7038 0.1957 0.054 Uiso 1 1 calc R U . . .
C25 C 0.6722(5) 0.6324(4) 0.20524(7) 0.0415(10) Uani 1 1 d . . . . .
C26 C 0.7731(5) 0.5432(4) 0.19998(8) 0.0455(10) Uani 1 1 d . . . . .
H26 H 0.8580 0.5346 0.2088 0.055 Uiso 1 1 calc R U . . .
C27 C 0.7511(5) 0.4673(4) 0.18217(8) 0.0467(10) Uani 1 1 d . . . . .
H27 H 0.8221 0.4070 0.1787 0.056 Uiso 1 1 calc R U . . .
C28 C 0.6923(5) 0.7190(4) 0.22419(8) 0.0485(11) Uani 1 1 d . . . . .
H28 H 0.7296 0.7983 0.2185 0.058 Uiso 1 1 calc R U . . .
H28A H 0.5973 0.7349 0.2312 0.058 Uiso 1 1 calc R U . . .
C29 C 0.7365(5) 0.5854(4) 0.25425(7) 0.0459(10) Uani 1 1 d . . . . .
C30 C 0.8290(5) 0.4436(4) 0.28172(7) 0.0446(10) Uani 1 1 d . . . . .
C31 C 0.7207(5) 0.4510(4) 0.29758(8) 0.0491(11) Uani 1 1 d . . . . .
H31 H 0.6481 0.5125 0.2965 0.059 Uiso 1 1 calc R U . . .
C32 C 0.7190(5) 0.3684(4) 0.31502(8) 0.0518(12) Uani 1 1 d . . . . .
H32 H 0.6466 0.3742 0.3262 0.062 Uiso 1 1 calc R U . . .
C33 C 0.8218(6) 0.2780(4) 0.31619(9) 0.0563(13) Uani 1 1 d . . . . .
H33 H 0.8198 0.2202 0.3281 0.068 Uiso 1 1 calc R U . . .
C34 C 0.9269(6) 0.2705(4) 0.30040(9) 0.0561(12) Uani 1 1 d . . . . .
H34 H 0.9977 0.2074 0.3013 0.067 Uiso 1 1 calc R U . . .
C35 C 0.9317(5) 0.3528(4) 0.28320(8) 0.0484(11) Uani 1 1 d . . . . .
H35 H 1.0060 0.3472 0.2723 0.058 Uiso 1 1 calc R U . . .
F1A F 0.1908(8) 0.0557(8) 0.0810(3) 0.061(3) Uani 0.51(2) 1 d D . P A 1
F2A F 0.1787(8) 0.2134(15) 0.05942(13) 0.065(3) Uani 0.51(2) 1 d D . P A 1
F3A F -0.0056(11) 0.1730(12) 0.10152(18) 0.063(3) Uani 0.51(2) 1 d D . P A 1
F4A F 0.0653(17) 0.3476(10) 0.0884(2) 0.069(3) Uani 0.51(2) 1 d D . P A 1
F5A F 0.1827(10) 0.1781(12) 0.13236(16) 0.061(2) Uani 0.51(2) 1 d D . P A 1
F6A F 0.1761(9) 0.3720(11) 0.12646(16) 0.059(3) Uani 0.51(2) 1 d D . P A 1
C13A C 0.2106(19) 0.1765(14) 0.0805(3) 0.050(5) Uani 0.51(2) 1 d D . P A 1
C14A C 0.1095(13) 0.2404(11) 0.09682(18) 0.055(11) Uani 0.51(2) 1 d D . P A 1
C15A C 0.2076(17) 0.2646(15) 0.1166(2) 0.040(4) Uani 0.51(2) 1 d D . P A 1
F1B F 0.1813(8) 0.1015(13) 0.0680(3) 0.076(5) Uani 0.49(2) 1 d D . P A 2
F2B F 0.1923(9) 0.2938(18) 0.06094(14) 0.073(4) Uani 0.49(2) 1 d D . P A 2
F3B F 0.056(2) 0.1346(13) 0.1048(2) 0.089(4) Uani 0.49(2) 1 d D . P A 2
F4B F 0.0049(16) 0.3118(16) 0.0912(2) 0.080(4) Uani 0.49(2) 1 d D . P A 2
F5B F 0.1763(9) 0.252(2) 0.13428(16) 0.083(5) Uani 0.49(2) 1 d D . P A 2
F6B F 0.1912(11) 0.4158(12) 0.1150(4) 0.091(5) Uani 0.49(2) 1 d D . P A 2
C13B C 0.2135(18) 0.2094(18) 0.0773(2) 0.047(5) Uani 0.49(2) 1 d D . P A 2
C14B C 0.1140(14) 0.2368(11) 0.0966(2) 0.058(12) Uani 0.49(2) 1 d D . P A 2
C15B C 0.212(2) 0.2948(16) 0.1138(3) 0.057(6) Uani 0.49(2) 1 d D . P A 2
S1 S 0.69946(13) 0.25915(11) 0.14763(2) 0.0502(4) Uani 1 1 d . . . . .
S2 S 0.71095(13) 0.21190(11) 0.04963(2) 0.0543(4) Uani 1 1 d . . . . .
O1 O 0.7896(3) 0.6728(3) 0.24057(5) 0.0484(8) Uani 1 1 d . . . . .
N1 N 0.8438(4) 0.5319(4) 0.26500(7) 0.0471(9) Uani 1 1 d . . . . .
H36 H 0.920(7) 0.542(5) 0.2595(10) 0.08(2) Uiso 1 1 d . . . . .
O2 O 0.6085(3) 0.5633(3) 0.25627(5) 0.0528(8) Uani 1 1 d . . . . .

loop_
_atom_site_aniso_label
_atom_site_aniso_U_11
_atom_site_aniso_U_22
_atom_site_aniso_U_33
_atom_site_aniso_U_23
_atom_site_aniso_U_13
_atom_site_aniso_U_12
C1 0.077(4) 0.044(3) 0.071(3) -0.008(2) 0.020(3) -0.017(2)
C2 0.053(3) 0.039(2) 0.048(3) -0.0017(19) 0.002(2) -0.0048(19)
C3 0.046(2) 0.038(2) 0.040(2) 0.0016(17) 0.0004(18) 0.0006(18)
C4 0.050(3) 0.036(2) 0.049(2) -0.0050(18) -0.005(2) 0.0006(18)
C5 0.049(3) 0.039(2) 0.045(2) 0.0020(19) -0.006(2) 0.0015(19)
C6 0.049(2) 0.037(2) 0.051(3) 0.002(2) -0.001(2) 0.0061(19)
C7 0.057(3) 0.040(2) 0.052(3) 0.004(2) -0.002(2) 0.004(2)
C8 0.071(3) 0.046(2) 0.047(3) -0.005(2) -0.005(2) 0.007(2)
C9 0.084(4) 0.045(3) 0.056(3) -0.003(2) 0.003(3) 0.016(3)
C10 0.067(3) 0.052(3) 0.066(3) -0.005(3) 0.013(3) 0.010(2)
C11 0.059(3) 0.044(2) 0.062(3) -0.005(2) 0.008(2) -0.001(2)
C12 0.049(3) 0.037(2) 0.052(3) 0.001(2) -0.002(2) 0.0012(18)
C16 0.047(3) 0.039(2) 0.049(3) -0.0009(19) 0.003(2) 0.0020(19)
C17 0.071(3) 0.043(2) 0.068(3) -0.006(2) -0.014(3) 0.009(2)
C18 0.052(3) 0.038(2) 0.051(3) -0.0040(19) -0.004(2) 0.0017(19)
C19 0.050(3) 0.037(2) 0.040(2) -0.0005(18) -0.0005(19) -0.0018(18)
C20 0.048(2) 0.040(2) 0.046(2) 0.0071(19) 0.0006(19) 0.0007(18)
C21 0.042(2) 0.039(2) 0.042(2) 0.0036(18) 0.0013(17) 0.0021(18)
C22 0.041(2) 0.035(2) 0.046(2) 0.0001(18) 0.0002(18) -0.0026(17)
C23 0.045(2) 0.040(2) 0.049(2) 0.0046(19) -0.0014(19) 0.0004(18)
C24 0.047(2) 0.040(2) 0.049(3) 0.0029(19) -0.002(2) 0.0022(18)
C25 0.045(2) 0.037(2) 0.042(2) 0.0039(18) -0.0015(18) -0.0044(18)
C26 0.043(2) 0.040(2) 0.053(3) 0.004(2) -0.0035(19) -0.0004(18)
C27 0.048(2) 0.037(2) 0.055(3) 0.004(2) 0.002(2) 0.0013(19)
C28 0.051(3) 0.043(2) 0.051(3) 0.002(2) -0.007(2) 0.0031(19)
C29 0.047(3) 0.043(2) 0.048(3) -0.004(2) -0.002(2) 0.000(2)
C30 0.045(2) 0.045(2) 0.045(2) -0.0030(19) -0.0037(19) -0.0043(19)
C31 0.042(2) 0.049(3) 0.056(3) -0.004(2) -0.002(2) 0.0001(19)
C32 0.052(3) 0.051(3) 0.052(3) -0.003(2) 0.004(2) -0.016(2)
C33 0.073(3) 0.045(3) 0.051(3) 0.004(2) -0.008(2) -0.013(2)
C34 0.062(3) 0.044(2) 0.061(3) 0.001(2) -0.011(3) 0.003(2)
C35 0.051(3) 0.047(2) 0.048(3) -0.010(2) -0.003(2) -0.002(2)
F1A 0.050(4) 0.054(4) 0.078(7) -0.020(4) 0.005(4) -0.008(3)
F2A 0.060(4) 0.087(11) 0.049(4) -0.004(4) -0.007(3) 0.000(4)
F3A 0.051(5) 0.077(6) 0.060(5) -0.006(4) 0.007(4) -0.020(4)
F4A 0.077(7) 0.067(5) 0.063(5) -0.002(4) -0.009(5) 0.026(5)
F5A 0.068(4) 0.065(6) 0.049(4) 0.007(4) 0.008(3) -0.013(4)
F6A 0.050(4) 0.065(6) 0.064(6) -0.024(5) 0.010(3) 0.001(4)
C13A 0.063(9) 0.044(8) 0.042(7) 0.004(7) 0.002(6) 0.007(6)
C14A 0.054(13) 0.055(18) 0.056(13) -0.002(10) 0.037(10) 0.013(10)
C15A 0.052(8) 0.036(6) 0.032(8) 0.001(5) 0.004(5) -0.005(5)
F1B 0.054(4) 0.081(9) 0.092(10) -0.048(9) -0.005(5) -0.001(4)
F2B 0.066(4) 0.098(10) 0.055(4) 0.007(5) -0.011(3) 0.009(5)
F3B 0.094(10) 0.084(7) 0.089(6) -0.007(5) 0.001(7) -0.036(7)
F4B 0.074(7) 0.095(9) 0.072(6) -0.023(6) -0.007(6) 0.029(6)
F5B 0.052(4) 0.145(17) 0.051(5) -0.010(7) 0.004(3) -0.014(7)
F6B 0.053(5) 0.061(6) 0.157(14) -0.054(8) -0.015(7) 0.015(4)
C13B 0.047(8) 0.039(7) 0.054(12) 0.003(6) -0.010(6) -0.001(5)
C14B 0.066(16) 0.038(15) 0.070(17) 0.004(10) -0.046(12) -0.006(10)
C15B 0.065(10) 0.053(10) 0.053(10) -0.001(8) 0.008(7) -0.007(7)
S1 0.0508(7) 0.0416(6) 0.0583(8) -0.0046(5) -0.0090(5) 0.0052(5)
S2 0.0597(8) 0.0443(7) 0.0590(8) -0.0065(6) 0.0123(6) -0.0089(5)
O1 0.0463(18) 0.0457(17) 0.0533(18) 0.0031(15) -0.0088(13) -0.0030(13)
N1 0.038(2) 0.054(2) 0.049(2) 0.0067(18) -0.0020(17) 0.0017(17)
O2 0.0392(17) 0.062(2) 0.057(2) 0.0010(16) -0.0042(14) -0.0018(14)

loop_
_atom_type_symbol
_atom_type_description
_atom_type_scat_dispersion_real
_atom_type_scat_dispersion_imag
_atom_type_scat_source
C C 0.0033 0.0016 'International Tables Vol C Tables 4.2.6.8 and 6.1.1.4'
H H 0.0000 0.0000 'International Tables Vol C Tables 4.2.6.8 and 6.1.1.4'
F F 0.0171 0.0103 'International Tables Vol C Tables 4.2.6.8 and 6.1.1.4'
N N 0.0061 0.0033 'International Tables Vol C Tables 4.2.6.8 and 6.1.1.4'
O O 0.0106 0.0060 'International Tables Vol C Tables 4.2.6.8 and 6.1.1.4'
S S 0.1246 0.1234 'International Tables Vol C Tables 4.2.6.8 and 6.1.1.4'

loop_
_geom_angle_atom_site_label_1
_geom_angle_atom_site_label_2
_geom_angle_atom_site_label_3
_geom_angle
C2 C1 H1 109.5
C2 C1 H1A 109.5
H1 C1 H1A 109.5
C2 C1 H1B 109.5
H1 C1 H1B 109.5
H1A C1 H1B 109.5
C3 C2 C1 129.6(4)
C3 C2 S2 110.4(3)
C1 C2 S2 120.0(4)
C2 C3 C4 112.8(4)
C2 C3 C12 125.1(4)
C4 C3 C12 122.0(4)
C5 C4 C3 113.3(4)
C5 C4 H4 123.3
C3 C4 H4 123.3
C4 C5 C6 129.1(4)
C4 C5 S2 110.0(3)
C6 C5 S2 120.7(3)
C11 C6 C7 117.8(4)
C11 C6 C5 121.8(4)
C7 C6 C5 120.3(4)
C8 C7 C6 121.1(5)
C8 C7 H7 119.5
C6 C7 H7 119.5
C7 C8 C9 120.2(5)
C7 C8 H8 119.9
C9 C8 H8 119.9
C10 C9 C8 119.5(5)
C10 C9 H9 120.3
C8 C9 H9 120.3
C9 C10 C11 120.7(5)
C9 C10 H10 119.7
C11 C10 H10 119.7
C10 C11 C6 120.7(5)
C10 C11 H11 119.7
C6 C11 H11 119.7
C16 C12 C3 130.0(4)
C16 C12 C13B 111.5(6)
C3 C12 C13B 117.7(6)
C16 C12 C13A 109.0(6)
C3 C12 C13A 120.7(6)
C12 C16 C19 130.3(4)
C12 C16 C15B 109.4(7)
C19 C16 C15B 120.2(7)
C12 C16 C15A 110.4(6)
C19 C16 C15A 118.5(5)
C18 C17 H17 109.5
C18 C17 H17A 109.5
H17 C17 H17A 109.5
C18 C17 H17B 109.5
H17 C17 H17B 109.5
H17A C17 H17B 109.5
C19 C18 C17 129.8(4)
C19 C18 S1 110.4(3)
C17 C18 S1 119.8(4)
C18 C19 C20 112.4(4)
C18 C19 C16 125.1(4)
C20 C19 C16 122.3(4)
C21 C20 C19 113.7(4)
C21 C20 H20 123.1
C19 C20 H20 123.1
C20 C21 C22 128.5(4)
C20 C21 S1 110.4(3)
C22 C21 S1 120.9(3)
C23 C22 C27 117.0(4)
C23 C22 C21 120.1(4)
C27 C22 C21 122.8(4)
C24 C23 C22 121.3(4)
C24 C23 H23 119.4
C22 C23 H23 119.4
C23 C24 C25 120.7(4)
C23 C24 H24 119.6
C25 C24 H24 119.6
C26 C25 C24 118.8(4)
C26 C25 C28 122.3(4)
C24 C25 C28 118.9(4)
C27 C26 C25 120.1(4)
C27 C26 H26 119.9
C25 C26 H26 119.9
C26 C27 C22 122.1(4)
C26 C27 H27 119.0
C22 C27 H27 119.0
O1 C28 C25 112.6(4)
O1 C28 H28 109.1
C25 C28 H28 109.1
O1 C28 H28A 109.1
C25 C28 H28A 109.1
H28 C28 H28A 107.8
O2 C29 N1 126.7(4)
O2 C29 O1 123.7(4)
N1 C29 O1 109.6(4)
C35 C30 C31 119.8(4)
C35 C30 N1 118.2(4)
C31 C30 N1 121.8(4)
C32 C31 C30 119.6(4)
C32 C31 H31 120.2
C30 C31 H31 120.2
C33 C32 C31 119.8(5)
C33 C32 H32 120.1
C31 C32 H32 120.1
C34 C33 C32 120.2(5)
C34 C33 H33 119.9
C32 C33 H33 119.9
C33 C34 C35 120.8(5)
C33 C34 H34 119.6
C35 C34 H34 119.6
C34 C35 C30 119.7(5)
C34 C35 H35 120.1
C30 C35 H35 120.1
F1A C13A F2A 106.3(11)
F1A C13A C12 113.5(12)
F2A C13A C12 110.8(12)
F1A C13A C14A 110.7(12)
F2A C13A C14A 109.4(12)
C12 C13A C14A 106.2(10)
F3A C14A F4A 108.5(10)
F3A C14A C15A 114.1(10)
F4A C14A C15A 109.2(10)
F3A C14A C13A 112.3(10)
F4A C14A C13A 110.1(10)
C15A C14A C13A 102.5(10)
F6A C15A F5A 105.0(10)
F6A C15A C16 113.0(11)
F5A C15A C16 112.1(11)
F6A C15A C14A 111.5(12)
F5A C15A C14A 109.1(11)
C16 C15A C14A 106.3(9)
F1B C13B F2B 105.0(11)
F1B C13B C12 113.9(12)
F2B C13B C12 112.6(12)
F1B C13B C14B 111.1(12)
F2B C13B C14B 109.6(11)
C12 C13B C14B 104.8(10)
F3B C14B F4B 107.1(12)
F3B C14B C13B 111.5(11)
F4B C14B C13B 113.1(11)
F3B C14B C15B 109.7(10)
F4B C14B C15B 111.5(11)
C13B C14B C15B 103.9(11)
F6B C15B F5B 104.5(13)
F6B C15B C16 114.4(13)
F5B C15B C16 111.2(12)
F6B C15B C14B 110.9(12)
F5B C15B C14B 109.3(13)
C16 C15B C14B 106.5(11)
C18 S1 C21 93.1(2)
C2 S2 C5 93.5(2)
C29 O1 C28 116.0(3)
C29 N1 C30 125.5(4)
C29 N1 H36 114(4)
C30 N1 H36 119(4)

loop_
_geom_bond_atom_site_label_1
_geom_bond_atom_site_label_2
_geom_bond_distance
C1 C2 1.482(6)
C1 H1 0.9800
C1 H1A 0.9800
C1 H1B 0.9800
C2 C3 1.365(6)
C2 S2 1.690(5)
C3 C4 1.411(6)
C3 C12 1.449(6)
C4 C5 1.352(6)
C4 H4 0.9500
C5 C6 1.458(6)
C5 S2 1.710(4)
C6 C11 1.379(7)
C6 C7 1.392(6)
C7 C8 1.370(6)
C7 H7 0.9500
C8 C9 1.373(7)
C8 H8 0.9500
C9 C10 1.363(7)
C9 H9 0.9500
C10 C11 1.378(7)
C10 H10 0.9500
C11 H11 0.9500
C12 C16 1.351(7)
C12 C13B 1.488(17)
C12 C13A 1.508(19)
C16 C19 1.450(6)
C16 C15B 1.46(2)
C16 C15A 1.505(17)
C17 C18 1.477(6)
C17 H17 0.9800
C17 H17A 0.9800
C17 H17B 0.9800
C18 C19 1.365(6)
C18 S1 1.703(5)
C19 C20 1.415(6)
C20 C21 1.344(6)
C20 H20 0.9500
C21 C22 1.455(6)
C21 S1 1.708(4)
C22 C23 1.390(6)
C22 C27 1.392(6)
C23 C24 1.370(6)
C23 H23 0.9500
C24 C25 1.382(6)
C24 H24 0.9500
C25 C26 1.381(6)
C25 C28 1.488(6)
C26 C27 1.366(6)
C26 H26 0.9500
C27 H27 0.9500
C28 O1 1.424(5)
C28 H28 0.9900
C28 H28A 0.9900
C29 O2 1.214(5)
C29 N1 1.318(6)
C29 O1 1.348(5)
C30 C35 1.372(6)
C30 C31 1.384(6)
C30 N1 1.395(6)
C31 C32 1.379(6)
C31 H31 0.9500
C32 C33 1.368(7)
C32 H32 0.9500
C33 C34 1.360(7)
C33 H33 0.9500
C34 C35 1.367(6)
C34 H34 0.9500
C35 H35 0.9500
F1A C13A 1.324(15)
F2A C13A 1.361(16)
F3A C14A 1.323(11)
F4A C14A 1.333(12)
F5A C15A 1.352(16)
F6A C15A 1.339(14)
C13A C14A 1.521(12)
C14A C15A 1.518(12)
F1B C13B 1.331(15)
F2B C13B 1.357(16)
F3B C14B 1.328(12)
F4B C14B 1.336(12)
F5B C15B 1.353(16)
F6B C15B 1.330(15)
C13B C14B 1.509(13)
C14B C15B 1.516(13)
N1 H36 0.79(6)

loop_
_geom_torsion_atom_site_label_1
_geom_torsion_atom_site_label_2
_geom_torsion_atom_site_label_3
_geom_torsion_atom_site_label_4
_geom_torsion
C1 C2 C3 C4 176.5(5)
S2 C2 C3 C4 -0.6(5)
C1 C2 C3 C12 0.4(8)
S2 C2 C3 C12 -176.7(4)
C2 C3 C4 C5 1.6(6)
C12 C3 C4 C5 177.8(4)
C3 C4 C5 C6 -176.7(4)
C3 C4 C5 S2 -1.8(5)
C4 C5 C6 C11 179.1(5)
S2 C5 C6 C11 4.7(6)
C4 C5 C6 C7 1.7(7)
S2 C5 C6 C7 -172.7(3)
C11 C6 C7 C8 -1.1(7)
C5 C6 C7 C8 176.4(4)
C6 C7 C8 C9 0.7(7)
C7 C8 C9 C10 -1.6(8)
C8 C9 C10 C11 2.9(8)
C9 C10 C11 C6 -3.3(8)
C7 C6 C11 C10 2.4(7)
C5 C6 C11 C10 -175.1(4)
C2 C3 C12 C16 -41.9(7)
C4 C3 C12 C16 142.3(5)
C2 C3 C12 C13B 127.6(10)
C4 C3 C12 C13B -48.2(10)
C2 C3 C12 C13A 145.1(9)
C4 C3 C12 C13A -30.7(10)
C3 C12 C16 C19 -9.2(8)
C13B C12 C16 C19 -179.1(9)
C13A C12 C16 C19 164.4(8)
C3 C12 C16 C15B 166.1(9)
C13B C12 C16 C15B -3.9(11)
C3 C12 C16 C15A -178.8(8)
C13A C12 C16 C15A -5.1(10)
C17 C18 C19 C20 179.8(5)
S1 C18 C19 C20 0.0(5)
C17 C18 C19 C16 3.6(8)
S1 C18 C19 C16 -176.1(4)
C12 C16 C19 C18 -44.8(7)
C15B C16 C19 C18 140.4(10)
C15A C16 C19 C18 124.1(9)
C12 C16 C19 C20 139.5(5)
C15B C16 C19 C20 -35.4(11)
C15A C16 C19 C20 -51.7(9)
C18 C19 C20 C21 -0.2(6)
C16 C19 C20 C21 176.1(4)
C19 C20 C21 C22 -174.4(4)
C19 C20 C21 S1 0.3(5)
C20 C21 C22 C23 6.1(7)
S1 C21 C22 C23 -168.0(3)
C20 C21 C22 C27 -178.8(4)
S1 C21 C22 C27 7.1(6)
C27 C22 C23 C24 -1.6(6)
C21 C22 C23 C24 173.8(4)
C22 C23 C24 C25 1.1(6)
C23 C24 C25 C26 -0.2(6)
C23 C24 C25 C28 178.6(4)
C24 C25 C26 C27 0.0(6)
C28 C25 C26 C27 -178.8(4)
C25 C26 C27 C22 -0.6(7)
C23 C22 C27 C26 1.4(6)
C21 C22 C27 C26 -173.9(4)
C26 C25 C28 O1 -22.6(6)
C24 C25 C28 O1 158.7(4)
C35 C30 C31 C32 1.4(6)
N1 C30 C31 C32 -173.7(4)
C30 C31 C32 C33 -1.7(7)
C31 C32 C33 C34 1.0(7)
C32 C33 C34 C35 0.1(7)
C33 C34 C35 C30 -0.4(7)
C31 C30 C35 C34 -0.3(7)
N1 C30 C35 C34 174.9(4)
C16 C12 C13A F1A -103.3(10)
C3 C12 C13A F1A 71.1(13)
C16 C12 C13A F2A 137.2(8)
C3 C12 C13A F2A -48.4(11)
C16 C12 C13A C14A 18.6(13)
C3 C12 C13A C14A -167.1(8)
F1A C13A C14A F3A -22.8(18)
F2A C13A C14A F3A 94.0(14)
C12 C13A C14A F3A -146.4(13)
F1A C13A C14A F4A -143.8(16)
F2A C13A C14A F4A -27.0(16)
C12 C13A C14A F4A 92.6(16)
F1A C13A C14A C15A 100.1(16)
F2A C13A C14A C15A -143.0(13)
C12 C13A C14A C15A -23.5(15)
C12 C16 C15A F6A -132.9(8)
C19 C16 C15A F6A 56.2(12)
C12 C16 C15A F5A 108.8(9)
C19 C16 C15A F5A -62.2(11)
C12 C16 C15A C14A -10.3(12)
C19 C16 C15A C14A 178.8(8)
F3A C14A C15A F6A -94.2(14)
F4A C14A C15A F6A 27.4(15)
C13A C14A C15A F6A 144.1(13)
F3A C14A C15A F5A 21.2(16)
F4A C14A C15A F5A 142.8(13)
C13A C14A C15A F5A -100.5(14)
F3A C14A C15A C16 142.3(12)
F4A C14A C15A C16 -96.2(14)
C13A C14A C15A C16 20.5(15)
C16 C12 C13B F1B -130.5(10)
C3 C12 C13B F1B 58.2(13)
C16 C12 C13B F2B 110.1(11)
C3 C12 C13B F2B -61.2(12)
C16 C12 C13B C14B -8.9(15)
C3 C12 C13B C14B 179.8(8)
F1B C13B C14B F3B 22.4(17)
F2B C13B C14B F3B 137.9(16)
C12 C13B C14B F3B -101.0(17)
F1B C13B C14B F4B -98.3(15)
F2B C13B C14B F4B 17.2(18)
C12 C13B C14B F4B 138.2(15)
F1B C13B C14B C15B 140.6(14)
F2B C13B C14B C15B -103.9(16)
C12 C13B C14B C15B 17.1(18)
C12 C16 C15B F6B -107.9(13)
C19 C16 C15B F6B 67.9(15)
C12 C16 C15B F5B 134.0(11)
C19 C16 C15B F5B -50.2(13)
C12 C16 C15B C14B 15.1(14)
C19 C16 C15B C14B -169.1(8)
F3B C14B C15B F6B -135.3(19)
F4B C14B C15B F6B -17(2)
C13B C14B C15B F6B 105.4(19)
F3B C14B C15B F5B -20.6(19)
F4B C14B C15B F5B 97.9(17)
C13B C14B C15B F5B -139.9(16)
F3B C14B C15B C16 99.6(18)
F4B C14B C15B C16 -141.9(17)
C13B C14B C15B C16 -19.7(18)
C19 C18 S1 C21 0.1(4)
C17 C18 S1 C21 -179.7(4)
C20 C21 S1 C18 -0.2(4)
C22 C21 S1 C18 174.9(4)
C3 C2 S2 C5 -0.4(4)
C1 C2 S2 C5 -177.8(4)
C4 C5 S2 C2 1.3(4)
C6 C5 S2 C2 176.7(4)
O2 C29 O1 C28 -15.2(6)
N1 C29 O1 C28 166.1(4)
C25 C28 O1 C29 -76.6(5)
O2 C29 N1 C30 -3.6(8)
O1 C29 N1 C30 175.0(4)
C35 C30 N1 C29 146.0(5)
C31 C30 N1 C29 -38.8(7)
